data_1504835
loop_
_publ_author_name
'Deng, Zhang-Shuang'
'Zhao, Yu'
'He, Cui-Cui'
'Jin, Jie'
'He, Yun-Mian'
'Li, Jian-Xin'

_publ_section_title
;
 pH-dependent, stereoselective dimerization of sinomenine.
;
_journal_issue 17
_journal_name_full 'Organic letters'
_journal_page_first 3879
_journal_page_last 3882
_journal_paper_doi 10.1021/ol801403k
_journal_volume 10
_journal_year 2008
_chemical_absolute_configuration rm
_chemical_formula_moiety 'C38 H44 N2 O8, 4(H2 O)'
_chemical_formula_sum 'C38 H52 N2 O12'
_chemical_formula_weight 728.82
_chemical_name_systematic
; 
 ? 
;
_space_group_IT_number 4
_symmetry_cell_setting monoclinic
_symmetry_space_group_name_Hall 'P 2yb'
_symmetry_space_group_name_H-M 'P 1 21 1'
_atom_sites_solution_hydrogens geom
_atom_sites_solution_primary direct
_atom_sites_solution_secondary difmap
_audit_creation_method SHELXL-97
_cell_angle_alpha 90.00
_cell_angle_beta 93.7830(10)
_cell_angle_gamma 90.00
_cell_formula_units_Z 2
_cell_length_a 9.2012(8)
_cell_length_b 9.6796(8)
_cell_length_c 21.1948(17)
_cell_measurement_reflns_used 3320
_cell_measurement_temperature 293(2)
_cell_measurement_theta_max 27.49
_cell_measurement_theta_min 3.32
_cell_volume 1883.6(3)
_computing_cell_refinement CrystalClear
_computing_data_collection 'CrystalClear (Rigaku, 2005)'
_computing_data_reduction CrystalClear
_computing_molecular_graphics 'SHELXTL (Sheldrick, 2008)'
_computing_publication_material SHELXL-97
_computing_structure_refinement 'SHELXL-97 (Sheldrick,2008)'
_computing_structure_solution 'SHELXS-97 (Sheldrick, 2008)'
_diffrn_ambient_temperature 293(2)
_diffrn_detector_area_resol_mean 13.6612
_diffrn_measured_fraction_theta_full 0.993
_diffrn_measured_fraction_theta_max 0.993
_diffrn_measurement_device_type 'Rigaku, SCXmini'
_diffrn_measurement_method '\w scans'
_diffrn_radiation_monochromator graphite
_diffrn_radiation_source 'fine-focus sealed tube'
_diffrn_radiation_type MoK\a
_diffrn_radiation_wavelength 0.71073
_diffrn_reflns_av_R_equivalents 0.0818
_diffrn_reflns_av_sigmaI/netI 0.0709
_diffrn_reflns_limit_h_max 11
_diffrn_reflns_limit_h_min -11
_diffrn_reflns_limit_k_max 11
_diffrn_reflns_limit_k_min -11
_diffrn_reflns_limit_l_max 13
_diffrn_reflns_limit_l_min -25
_diffrn_reflns_number 9990
_diffrn_reflns_theta_full 25.50
_diffrn_reflns_theta_max 25.50
_diffrn_reflns_theta_min 1.93
_diffrn_standards_number 0
_exptl_absorpt_coefficient_mu 0.095
_exptl_absorpt_correction_T_max 1.0000
_exptl_absorpt_correction_T_min 0.8621
_exptl_absorpt_correction_type multi-scan
_exptl_absorpt_process_details 'CrystalClear (Rigaku, 2005)'
_exptl_crystal_colour colorless
_exptl_crystal_density_diffrn 1.285
_exptl_crystal_density_method 'not measured'
_exptl_crystal_description prism
_exptl_crystal_F_000 780
_exptl_crystal_size_max 0.22
_exptl_crystal_size_mid 0.18
_exptl_crystal_size_min 0.15
_refine_diff_density_max 0.233
_refine_diff_density_min -0.255
_refine_diff_density_rms 0.048
_refine_ls_abs_structure_details 'Flack H D (1983), Acta Cryst. A39, 876-881'
_refine_ls_abs_structure_Flack -10(10)
_refine_ls_extinction_coef 0.0047(13)
_refine_ls_extinction_expression Fc^*^=kFc[1+0.001xFc^2^\l^3^/sin(2\q)]^-1/4^
_refine_ls_extinction_method SHELXL
_refine_ls_goodness_of_fit_ref 0.916
_refine_ls_hydrogen_treatment mixed
_refine_ls_matrix_type full
_refine_ls_number_parameters 479
_refine_ls_number_reflns 3697
_refine_ls_number_restraints 7
_refine_ls_restrained_S_all 0.915
_refine_ls_R_factor_all 0.0652
_refine_ls_R_factor_gt 0.0448
_refine_ls_shift/su_max 0.000
_refine_ls_shift/su_mean 0.000
_refine_ls_structure_factor_coef Fsqd
_refine_ls_weighting_details 'calc w=1/[\s^2^(Fo^2^)+(0.0506P)^2^+0.0000P] where P=(Fo^2^+2Fc^2^)/3'
_refine_ls_weighting_scheme calc
_refine_ls_wR_factor_gt 0.0933
_refine_ls_wR_factor_ref 0.1020
_reflns_number_gt 2632
_reflns_number_total 3697
_reflns_threshold_expression >2sigma(I)
_cod_data_source_file ol801403k-file003.cif
_cod_data_source_block 1
_cod_original_sg_symbol_Hall 'P 2yb '
_cod_original_sg_symbol_H-M 'P 21 '
_cod_database_code 1504835

loop_
_symmetry_equiv_pos_as_xyz
'x, y, z'
'-x, y+1/2, -z'

loop_
_atom_site_label
_atom_site_type_symbol
_atom_site_fract_x
_atom_site_fract_y
_atom_site_fract_z
_atom_site_U_iso_or_equiv
_atom_site_adp_type
_atom_site_occupancy
_atom_site_symmetry_multiplicity
_atom_site_calc_flag
_atom_site_refinement_flags
N1 N 0.7993(3) -0.2555(3) 0.62706(14) 0.0438(7) Uani 1 1 d .
O1 O 0.1205(2) 0.0448(3) 0.54179(11) 0.0455(6) Uani 1 1 d .
O2 O 0.2760(3) -0.1601(3) 0.50033(11) 0.0466(6) Uani 1 1 d .
H2 H 0.2189 -0.1069 0.4815 0.070 Uiso 1 1 calc R
O3 O 0.1684(3) -0.4965(3) 0.56239(15) 0.0718(9) Uani 1 1 d .
O4 O 0.2166(3) -0.5207(4) 0.68589(15) 0.0721(9) Uani 1 1 d .
C1 C 0.4039(3) 0.0157(3) 0.67307(15) 0.0341(8) Uani 1 1 d .
C2 C 0.2835(4) 0.0676(4) 0.63723(15) 0.0374(8) Uani 1 1 d .
H2A H 0.2343 0.1445 0.6512 0.045 Uiso 1 1 calc R
C3 C 0.2375(4) 0.0047(3) 0.58092(15) 0.0337(8) Uani 1 1 d .
C4 C 0.3138(4) -0.1087(3) 0.55920(15) 0.0337(8) Uani 1 1 d .
C5 C 0.4020(4) -0.4072(4) 0.54414(17) 0.0438(9) Uani 1 1 d .
H5A H 0.3555 -0.3663 0.5062 0.053 Uiso 1 1 calc R
H5B H 0.4596 -0.4850 0.5313 0.053 Uiso 1 1 calc R
C6 C 0.2874(4) -0.4590(4) 0.58423(19) 0.0491(10) Uani 1 1 d .
C7 C 0.3265(4) -0.4689(4) 0.65355(19) 0.0495(10) Uani 1 1 d .
C8 C 0.4595(4) -0.4319(4) 0.67608(18) 0.0443(9) Uani 1 1 d .
H8 H 0.4831 -0.4412 0.7192 0.053 Uiso 1 1 calc R
C9 C 0.6827(4) -0.2826(4) 0.66980(17) 0.0389(8) Uani 1 1 d .
H9 H 0.7260 -0.3331 0.7065 0.047 Uiso 1 1 calc R
C10 C 0.6036(4) -0.1559(4) 0.69469(16) 0.0421(9) Uani 1 1 d .
H10A H 0.5703 -0.1788 0.7359 0.050 Uiso 1 1 calc R
H10B H 0.6737 -0.0814 0.7007 0.050 Uiso 1 1 calc R
C11 C 0.4740(4) -0.1027(3) 0.65338(15) 0.0327(8) Uani 1 1 d .
C12 C 0.4268(3) -0.1689(3) 0.59654(14) 0.0317(7) Uani 1 1 d .
C13 C 0.5041(4) -0.3004(3) 0.57661(15) 0.0353(8) Uani 1 1 d .
C14 C 0.5719(4) -0.3768(4) 0.63576(16) 0.0368(8) Uani 1 1 d .
H14 H 0.6255 -0.4563 0.6205 0.044 Uiso 1 1 calc R
C15 C 0.6270(4) -0.2634(4) 0.53443(16) 0.0409(8) Uani 1 1 d .
H15A H 0.6681 -0.3477 0.5184 0.049 Uiso 1 1 calc R
H15B H 0.5874 -0.2101 0.4986 0.049 Uiso 1 1 calc R
C16 C 0.7460(4) -0.1814(4) 0.56956(17) 0.0465(9) Uani 1 1 d .
H16A H 0.8256 -0.1671 0.5425 0.056 Uiso 1 1 calc R
H16B H 0.7086 -0.0917 0.5809 0.056 Uiso 1 1 calc R
C17 C 0.9266(4) -0.1891(5) 0.6571(2) 0.0658(12) Uani 1 1 d .
H17A H 0.9559 -0.2369 0.6956 0.099 Uiso 1 1 calc R
H17B H 0.9040 -0.0948 0.6666 0.099 Uiso 1 1 calc R
H17C H 1.0045 -0.1915 0.6291 0.099 Uiso 1 1 calc R
C18 C 0.0353(4) 0.1560(4) 0.56117(19) 0.0538(10) Uani 1 1 d .
H18A H 0.0961 0.2357 0.5687 0.081 Uiso 1 1 calc R
H18B H -0.0090 0.1315 0.5994 0.081 Uiso 1 1 calc R
H18C H -0.0392 0.1765 0.5287 0.081 Uiso 1 1 calc R
C19 C 0.2432(6) -0.5336(7) 0.7525(3) 0.0995(19) Uani 1 1 d .
H19A H 0.2576 -0.4436 0.7708 0.149 Uiso 1 1 calc R
H19B H 0.3288 -0.5887 0.7616 0.149 Uiso 1 1 calc R
H19C H 0.1612 -0.5772 0.7699 0.149 Uiso 1 1 calc R
N1' N 0.0719(3) -0.0054(4) 0.86217(14) 0.0543(9) Uani 1 1 d .
O1' O 0.7085(3) 0.3449(3) 0.79984(13) 0.0664(8) Uani 1 1 d .
O2' O 0.5831(3) 0.2741(3) 0.90368(12) 0.0597(8) Uani 1 1 d .
H2' H 0.6692 0.2957 0.9035 0.090 Uiso 1 1 calc R
O3' O 0.7221(3) -0.0376(3) 0.98179(14) 0.0709(9) Uani 1 1 d .
O4' O 0.6809(3) -0.2561(3) 0.90942(13) 0.0601(8) Uani 1 1 d .
C1' C 0.4509(4) 0.0842(3) 0.73465(15) 0.0350(8) Uani 1 1 d .
C2' C 0.5602(4) 0.1819(4) 0.73680(16) 0.0412(9) Uani 1 1 d .
H2'1 H 0.6040 0.2054 0.7000 0.049 Uiso 1 1 calc R
C3' C 0.6051(4) 0.2447(4) 0.79291(18) 0.0447(9) Uani 1 1 d .
C4' C 0.5416(4) 0.2063(4) 0.84859(16) 0.0412(9) Uani 1 1 d .
C5' C 0.4779(4) 0.0451(4) 0.96679(16) 0.0473(9) Uani 1 1 d .
H5'1 H 0.5180 0.1359 0.9765 0.057 Uiso 1 1 calc R
H5'2 H 0.4276 0.0142 1.0031 0.057 Uiso 1 1 calc R
C6' C 0.5986(4) -0.0514(4) 0.95644(16) 0.0485(10) Uani 1 1 d .
C7' C 0.5630(4) -0.1725(4) 0.91572(17) 0.0451(9) Uani 1 1 d .
C8' C 0.4281(4) -0.1931(4) 0.89164(17) 0.0440(9) Uani 1 1 d .
H8' H 0.4072 -0.2736 0.8689 0.053 Uiso 1 1 calc R
C9' C 0.1928(4) -0.0952(4) 0.84500(17) 0.0439(9) Uani 1 1 d .
H9' H 0.1556 -0.1899 0.8412 0.053 Uiso 1 1 calc R
C10' C 0.2634(4) -0.0603(4) 0.78419(16) 0.0423(9) Uani 1 1 d .
H10C H 0.1882 -0.0272 0.7537 0.051 Uiso 1 1 calc R
H10D H 0.3024 -0.1448 0.7674 0.051 Uiso 1 1 calc R
C11' C 0.3853(3) 0.0468(4) 0.78949(15) 0.0361(8) Uani 1 1 d .
C12' C 0.4355(4) 0.1048(3) 0.84849(16) 0.0376(8) Uani 1 1 d .
C13' C 0.3678(4) 0.0563(4) 0.90937(15) 0.0414(8) Uani 1 1 d .
C14' C 0.3090(4) -0.0921(4) 0.89968(16) 0.0419(9) Uani 1 1 d .
H14' H 0.2617 -0.1179 0.9381 0.050 Uiso 1 1 calc R
C15' C 0.2403(4) 0.1493(5) 0.92399(18) 0.0551(11) Uani 1 1 d .
H15C H 0.2047 0.1228 0.9643 0.066 Uiso 1 1 calc R
H15D H 0.2734 0.2443 0.9274 0.066 Uiso 1 1 calc R
C16' C 0.1167(5) 0.1389(5) 0.8727(2) 0.0601(11) Uani 1 1 d .
H16C H 0.0341 0.1925 0.8852 0.072 Uiso 1 1 calc R
H16D H 0.1482 0.1775 0.8337 0.072 Uiso 1 1 calc R
C17' C -0.0563(4) -0.0156(6) 0.8178(2) 0.0724(14) Uani 1 1 d .
H17D H -0.0368 0.0295 0.7789 0.109 Uiso 1 1 calc R
H17E H -0.1376 0.0282 0.8357 0.109 Uiso 1 1 calc R
H17F H -0.0785 -0.1111 0.8097 0.109 Uiso 1 1 calc R
C18' C 0.8047(5) 0.3617(5) 0.7509(2) 0.0704(13) Uani 1 1 d .
H18D H 0.7501 0.3869 0.7125 0.106 Uiso 1 1 calc R
H18E H 0.8552 0.2765 0.7447 0.106 Uiso 1 1 calc R
H18F H 0.8739 0.4331 0.7624 0.106 Uiso 1 1 calc R
C19' C 0.6641(5) -0.3683(5) 0.8666(2) 0.0709(13) Uani 1 1 d .
H19D H 0.6281 -0.3347 0.8259 0.106 Uiso 1 1 calc R
H19E H 0.5962 -0.4336 0.8819 0.106 Uiso 1 1 calc R
H19F H 0.7565 -0.4125 0.8629 0.106 Uiso 1 1 calc R
O2W O -0.0142(3) -0.1900(4) 0.95217(14) 0.0811(10) Uani 1 1 d .
H2WA H -0.0876 -0.1576 0.9695 0.122 Uiso 1 1 d R
H2WC H 0.0554 -0.2019 0.9800 0.122 Uiso 1 1 d R
O1W O -0.1152(3) -0.5391(3) 0.60095(13) 0.0532(7) Uiso 1 1 d D
H1WB H -0.022(2) -0.531(5) 0.597(2) 0.108(18) Uiso 1 1 d D
H1WA H -0.140(4) -0.455(3) 0.6114(18) 0.067(12) Uiso 1 1 d D
O4W O -0.1451(5) -0.6299(5) 0.93514(19) 0.0898(11) Uiso 1 1 d D
O3W O 0.0877(5) -0.4439(5) 0.90858(19) 0.1223(14) Uiso 1 1 d .
H3WA H -0.0006 -0.4603 0.9155 0.183 Uiso 1 1 d R
H3WB H 0.0991 -0.3576 0.9035 0.183 Uiso 1 1 d R
H4WB H -0.137(4) -0.713(2) 0.947(2) 0.082(15) Uiso 1 1 d D
H4WA H -0.068(4) -0.603(5) 0.919(2) 0.13(2) Uiso 1 1 d D

loop_
_atom_site_aniso_label
_atom_site_aniso_U_11
_atom_site_aniso_U_22
_atom_site_aniso_U_33
_atom_site_aniso_U_23
_atom_site_aniso_U_13
_atom_site_aniso_U_12
N1 0.0340(16) 0.0491(19) 0.0481(19) -0.0008(15) 0.0005(14) -0.0049(14)
O1 0.0419(14) 0.0501(15) 0.0427(14) -0.0006(12) -0.0095(11) 0.0137(13)
O2 0.0568(17) 0.0445(15) 0.0360(14) -0.0092(12) -0.0152(12) 0.0114(13)
O3 0.0439(16) 0.080(2) 0.089(2) -0.0081(17) -0.0078(15) -0.0121(16)
O4 0.0494(17) 0.085(2) 0.082(2) 0.0197(18) 0.0071(16) -0.0156(16)
C1 0.0360(18) 0.036(2) 0.0303(18) -0.0013(14) 0.0014(15) -0.0009(15)
C2 0.043(2) 0.0334(19) 0.036(2) -0.0013(15) 0.0065(16) 0.0062(16)
C3 0.0325(18) 0.0339(19) 0.0339(19) 0.0008(15) -0.0033(15) 0.0025(15)
C4 0.0381(19) 0.0307(18) 0.0316(19) -0.0023(14) -0.0020(15) -0.0005(15)
C5 0.050(2) 0.0334(19) 0.047(2) -0.0084(16) -0.0034(18) 0.0029(17)
C6 0.041(2) 0.035(2) 0.070(3) -0.0086(19) -0.0037(19) 0.0044(18)
C7 0.037(2) 0.047(2) 0.065(3) 0.0099(19) 0.0071(19) -0.0009(18)
C8 0.041(2) 0.042(2) 0.049(2) 0.0097(17) 0.0013(17) -0.0007(17)
C9 0.0350(19) 0.036(2) 0.045(2) 0.0014(16) -0.0047(16) 0.0045(16)
C10 0.043(2) 0.045(2) 0.037(2) -0.0034(17) -0.0041(16) 0.0067(18)
C11 0.0352(18) 0.0353(18) 0.0269(18) -0.0009(14) -0.0030(14) 0.0015(15)
C12 0.0351(18) 0.0270(17) 0.0332(19) -0.0011(14) 0.0037(15) 0.0029(14)
C13 0.0379(19) 0.0329(18) 0.0346(19) -0.0050(15) -0.0024(15) 0.0021(15)
C14 0.0361(19) 0.0307(18) 0.044(2) 0.0014(15) 0.0020(16) 0.0067(16)
C15 0.045(2) 0.041(2) 0.037(2) -0.0003(16) 0.0054(17) 0.0096(18)
C16 0.046(2) 0.050(2) 0.045(2) 0.0002(18) 0.0096(17) -0.0016(19)
C17 0.050(2) 0.078(3) 0.068(3) -0.001(2) -0.003(2) -0.015(2)
C18 0.047(2) 0.049(2) 0.064(3) -0.0005(19) -0.006(2) 0.020(2)
C19 0.072(3) 0.140(5) 0.089(4) 0.043(4) 0.022(3) -0.016(4)
N1' 0.0440(19) 0.071(2) 0.0479(19) -0.0018(17) 0.0015(15) 0.0109(17)
O1' 0.076(2) 0.069(2) 0.0555(17) -0.0108(15) 0.0087(15) -0.0326(17)
O2' 0.077(2) 0.0618(18) 0.0399(16) -0.0176(13) -0.0005(15) -0.0199(16)
O3' 0.0565(19) 0.076(2) 0.077(2) -0.0089(17) -0.0187(16) -0.0025(16)
O4' 0.0539(17) 0.0575(18) 0.0674(19) -0.0063(15) -0.0085(14) 0.0123(15)
C1' 0.0415(19) 0.0327(19) 0.0310(19) -0.0018(15) 0.0032(15) 0.0029(15)
C2' 0.053(2) 0.042(2) 0.029(2) -0.0005(15) 0.0048(17) -0.0002(18)
C3' 0.051(2) 0.035(2) 0.047(2) -0.0029(17) 0.0019(18) -0.0101(18)
C4' 0.051(2) 0.037(2) 0.035(2) -0.0087(16) -0.0020(17) 0.0004(17)
C5' 0.053(2) 0.056(2) 0.032(2) -0.0050(17) 0.0017(17) -0.006(2)
C6' 0.050(2) 0.059(3) 0.036(2) 0.0002(18) -0.0053(18) -0.003(2)
C7' 0.046(2) 0.045(2) 0.044(2) 0.0045(17) 0.0024(18) 0.0041(19)
C8' 0.046(2) 0.041(2) 0.044(2) 0.0007(17) 0.0010(18) -0.0011(18)
C9' 0.042(2) 0.047(2) 0.043(2) -0.0011(17) 0.0034(17) 0.0001(18)
C10' 0.043(2) 0.046(2) 0.038(2) -0.0036(16) 0.0007(16) -0.0027(17)
C11' 0.0383(19) 0.0340(18) 0.0358(19) -0.0014(15) 0.0010(15) 0.0040(16)
C12' 0.046(2) 0.0331(19) 0.0343(19) -0.0028(15) 0.0048(16) 0.0032(16)
C13' 0.050(2) 0.044(2) 0.0304(19) -0.0026(16) 0.0033(16) 0.0007(18)
C14' 0.044(2) 0.047(2) 0.036(2) 0.0031(16) 0.0073(17) -0.0036(17)
C15' 0.057(3) 0.061(3) 0.048(2) -0.010(2) 0.007(2) 0.009(2)
C16' 0.059(3) 0.067(3) 0.054(3) -0.007(2) 0.004(2) 0.020(2)
C17' 0.049(3) 0.100(4) 0.065(3) -0.006(3) -0.012(2) 0.011(3)
C18' 0.062(3) 0.060(3) 0.089(4) 0.006(2) 0.010(3) -0.016(2)
C19' 0.085(3) 0.058(3) 0.068(3) -0.006(2) -0.005(3) 0.021(3)
O2W 0.0421(16) 0.126(3) 0.074(2) 0.016(2) -0.0034(15) 0.0007(18)

loop_
_atom_type_symbol
_atom_type_description
_atom_type_scat_dispersion_real
_atom_type_scat_dispersion_imag
_atom_type_scat_source
C C 0.0033 0.0000 'International Tables Vol C Tables 4.2.6.8 and 6.1.1.4'
H H 0.0000 0.0000 'International Tables Vol C Tables 4.2.6.8 and 6.1.1.4'
N N 0.0061 0.0000 'International Tables Vol C Tables 4.2.6.8 and 6.1.1.4'
O O 0.0106 0.0000 'International Tables Vol C Tables 4.2.6.8 and 6.1.1.4'

loop_
_geom_angle_atom_site_label_1
_geom_angle_atom_site_label_2
_geom_angle_atom_site_label_3
_geom_angle
C17 N1 C16 111.4(3)
C17 N1 C9 114.2(3)
C16 N1 C9 112.3(3)
C3 O1 C18 118.0(3)
C4 O2 H2 109.5
C7 O4 C19 116.7(3)
C11 C1 C2 120.0(3)
C11 C1 C1' 120.7(3)
C2 C1 C1' 119.2(3)
C3 C2 C1 119.9(3)
C3 C2 H2A 120.0
C1 C2 H2A 120.0
O1 C3 C2 125.5(3)
O1 C3 C4 114.5(3)
C2 C3 C4 120.0(3)
O2 C4 C12 120.2(3)
O2 C4 C3 118.9(3)
C12 C4 C3 120.9(3)
C6 C5 C13 114.1(3)
C6 C5 H5A 108.7
C13 C5 H5A 108.7
C6 C5 H5B 108.7
C13 C5 H5B 108.7
H5A C5 H5B 107.6
O3 C6 C5 122.6(4)
O3 C6 C7 120.5(4)
C5 C6 C7 116.8(3)
C8 C7 O4 128.1(4)
C8 C7 C6 119.4(3)
O4 C7 C6 112.5(3)
C7 C8 C14 123.3(3)
C7 C8 H8 118.4
C14 C8 H8 118.4
N1 C9 C14 108.0(3)
N1 C9 C10 116.7(3)
C14 C9 C10 108.9(3)
N1 C9 H9 107.6
C14 C9 H9 107.6
C10 C9 H9 107.6
C11 C10 C9 116.3(3)
C11 C10 H10A 108.2
C9 C10 H10A 108.2
C11 C10 H10B 108.2
C9 C10 H10B 108.2
H10A C10 H10B 107.4
C1 C11 C12 120.6(3)
C1 C11 C10 117.9(3)
C12 C11 C10 121.6(3)
C4 C12 C11 118.2(3)
C4 C12 C13 122.3(3)
C11 C12 C13 119.5(3)
C15 C13 C5 110.5(3)
C15 C13 C12 110.0(3)
C5 C13 C12 113.8(3)
C15 C13 C14 108.1(3)
C5 C13 C14 104.1(3)
C12 C13 C14 110.0(3)
C8 C14 C9 114.5(3)
C8 C14 C13 112.3(3)
C9 C14 C13 108.7(3)
C8 C14 H14 107.0
C9 C14 H14 107.0
C13 C14 H14 107.0
C16 C15 C13 112.0(3)
C16 C15 H15A 109.2
C13 C15 H15A 109.2
C16 C15 H15B 109.2
C13 C15 H15B 109.2
H15A C15 H15B 107.9
N1 C16 C15 110.1(3)
N1 C16 H16A 109.6
C15 C16 H16A 109.6
N1 C16 H16B 109.6
C15 C16 H16B 109.6
H16A C16 H16B 108.1
N1 C17 H17A 109.5
N1 C17 H17B 109.5
H17A C17 H17B 109.5
N1 C17 H17C 109.5
H17A C17 H17C 109.5
H17B C17 H17C 109.5
O1 C18 H18A 109.5
O1 C18 H18B 109.5
H18A C18 H18B 109.5
O1 C18 H18C 109.5
H18A C18 H18C 109.5
H18B C18 H18C 109.5
O4 C19 H19A 109.5
O4 C19 H19B 109.5
H19A C19 H19B 109.5
O4 C19 H19C 109.5
H19A C19 H19C 109.5
H19B C19 H19C 109.5
C17' N1' C16' 111.6(4)
C17' N1' C9' 113.0(3)
C16' N1' C9' 112.9(3)
C3' O1' C18' 118.0(3)
C4' O2' H2' 109.5
C7' O4' C19' 117.5(3)
C2' C1' C11' 120.4(3)
C2' C1' C1 119.9(3)
C11' C1' C1 119.7(3)
C3' C2' C1' 120.6(3)
C3' C2' H2'1 119.7
C1' C2' H2'1 119.7
O1' C3' C2' 125.2(3)
O1' C3' C4' 115.2(3)
C2' C3' C4' 119.6(3)
O2' C4' C12' 119.8(3)
O2' C4' C3' 118.9(3)
C12' C4' C3' 121.3(3)
C6' C5' C13' 113.0(3)
C6' C5' H5'1 109.0
C13' C5' H5'1 109.0
C6' C5' H5'2 109.0
C13' C5' H5'2 109.0
H5'1 C5' H5'2 107.8
O3' C6' C5' 123.1(4)
O3' C6' C7' 120.2(4)
C5' C6' C7' 116.6(3)
C8' C7' O4' 127.1(4)
C8' C7' C6' 120.6(4)
O4' C7' C6' 112.3(3)
C7' C8' C14' 122.4(3)
C7' C8' H8' 118.8
C14' C8' H8' 118.8
N1' C9' C10' 116.7(3)
N1' C9' C14' 107.6(3)
C10' C9' C14' 108.8(3)
N1' C9' H9' 107.8
C10' C9' H9' 107.8
C14' C9' H9' 107.8
C9' C10' C11' 116.2(3)
C9' C10' H10C 108.2
C11' C10' H10C 108.2
C9' C10' H10D 108.2
C11' C10' H10D 108.2
H10C C10' H10D 107.4
C1' C11' C12' 120.0(3)
C1' C11' C10' 118.1(3)
C12' C11' C10' 121.9(3)
C4' C12' C11' 118.0(3)
C4' C12' C13' 122.5(3)
C11' C12' C13' 119.4(3)
C15' C13' C5' 110.9(3)
C15' C13' C12' 110.4(3)
C5' C13' C12' 113.8(3)
C15' C13' C14' 108.0(3)
C5' C13' C14' 104.3(3)
C12' C13' C14' 109.2(3)
C8' C14' C9' 112.6(3)
C8' C14' C13' 111.9(3)
C9' C14' C13' 110.0(3)
C8' C14' H14' 107.3
C9' C14' H14' 107.3
C13' C14' H14' 107.3
C16' C15' C13' 111.3(3)
C16' C15' H15C 109.4
C13' C15' H15C 109.4
C16' C15' H15D 109.4
C13' C15' H15D 109.4
H15C C15' H15D 108.0
N1' C16' C15' 111.1(4)
N1' C16' H16C 109.4
C15' C16' H16C 109.4
N1' C16' H16D 109.4
C15' C16' H16D 109.4
H16C C16' H16D 108.0
N1' C17' H17D 109.5
N1' C17' H17E 109.5
H17D C17' H17E 109.5
N1' C17' H17F 109.5
H17D C17' H17F 109.5
H17E C17' H17F 109.5
O1' C18' H18D 109.5
O1' C18' H18E 109.5
H18D C18' H18E 109.5
O1' C18' H18F 109.5
H18D C18' H18F 109.5
H18E C18' H18F 109.5
O4' C19' H19D 109.5
O4' C19' H19E 109.5
H19D C19' H19E 109.5
O4' C19' H19F 109.5
H19D C19' H19F 109.5
H19E C19' H19F 109.5
H2WA O2W H2WC 109.5
H1WB O1W H1WA 102(3)
H4WB O4W H4WA 111(3)
H3WA O3W H3WB 109.5

loop_
_geom_bond_atom_site_label_1
_geom_bond_atom_site_label_2
_geom_bond_distance
N1 C17 1.447(5)
N1 C16 1.470(5)
N1 C9 1.472(4)
O1 C3 1.371(4)
O1 C18 1.408(4)
O2 C4 1.367(4)
O2 H2 0.8200
O3 C6 1.216(4)
O4 C7 1.355(5)
O4 C19 1.421(6)
C1 C11 1.393(5)
C1 C2 1.394(4)
C1 C1' 1.502(4)
C2 C3 1.381(5)
C2 H2A 0.9300
C3 C4 1.397(5)
C4 C12 1.392(4)
C5 C6 1.484(5)
C5 C13 1.530(5)
C5 H5A 0.9700
C5 H5B 0.9700
C6 C7 1.493(5)
C7 C8 1.333(5)
C8 C14 1.483(5)
C8 H8 0.9300
C9 C14 1.515(5)
C9 C10 1.536(5)
C9 H9 0.9800
C10 C11 1.522(4)
C10 H10A 0.9700
C10 H10B 0.9700
C11 C12 1.408(4)
C12 C13 1.531(4)
C13 C15 1.529(5)
C13 C14 1.551(5)
C14 H14 0.9800
C15 C16 1.508(5)
C15 H15A 0.9700
C15 H15B 0.9700
C16 H16A 0.9700
C16 H16B 0.9700
C17 H17A 0.9600
C17 H17B 0.9600
C17 H17C 0.9600
C18 H18A 0.9600
C18 H18B 0.9600
C18 H18C 0.9600
C19 H19A 0.9600
C19 H19B 0.9600
C19 H19C 0.9600
N1' C17' 1.461(5)
N1' C16' 1.470(6)
N1' C9' 1.477(5)
O1' C3' 1.360(4)
O1' C18' 1.417(5)
O2' C4' 1.371(4)
O2' H2' 0.8200
O3' C6' 1.232(4)
O4' C7' 1.367(4)
O4' C19' 1.418(5)
C1' C2' 1.379(5)
C1' C11' 1.392(5)
C2' C3' 1.375(5)
C2' H2'1 0.9300
C3' C4' 1.401(5)
C4' C12' 1.386(5)
C5' C6' 1.478(5)
C5' C13' 1.535(5)
C5' H5'1 0.9700
C5' H5'2 0.9700
C6' C7' 1.479(5)
C7' C8' 1.326(5)
C8' C14' 1.486(5)
C8' H8' 0.9300
C9' C10' 1.519(5)
C9' C14' 1.524(5)
C9' H9' 0.9800
C10' C11' 1.526(5)
C10' H10C 0.9700
C10' H10D 0.9700
C11' C12' 1.419(5)
C12' C13' 1.542(5)
C13' C15' 1.527(5)
C13' C14' 1.544(5)
C14' H14' 0.9800
C15' C16' 1.523(6)
C15' H15C 0.9700
C15' H15D 0.9700
C16' H16C 0.9700
C16' H16D 0.9700
C17' H17D 0.9600
C17' H17E 0.9600
C17' H17F 0.9600
C18' H18D 0.9600
C18' H18E 0.9600
C18' H18F 0.9600
C19' H19D 0.9600
C19' H19E 0.9600
C19' H19F 0.9600
O2W H2WA 0.8500
O2W H2WC 0.8499
O1W H1WB 0.867(19)
O1W H1WA 0.875(19)
O4W H4WB 0.848(19)
O4W H4WA 0.851(19)
O3W H3WA 0.8501
O3W H3WB 0.8500
